data_2215664
loop_
_publ_author_name
'Muir, Kathleen J.'
'McQuillan, Geoffrey P.'
'Harrison, William T. A.'

_publ_section_title
;
 Dicarbonyl-bis(1,10-phenanthroline)molybdenum(0)
;
_journal_coeditor_code SJ2349
_journal_issue 10
_journal_name_full 'Acta Crystallographica Section E'
_journal_page_first m2491
_journal_page_last m2491
_journal_paper_doi 10.1107/S1600536807042791
_journal_volume 63
_journal_year 2007
_chemical_formula_iupac '[Mo (C O)2 (C12 H8 N2)2]'
_chemical_formula_moiety 'C26 H16 Mo N4 O2'
_chemical_formula_sum 'C26 H16 Mo N4 O2'
_chemical_formula_weight 512.37
_chemical_name_systematic
;
Dicarbonyl-bis(1,10-phenanthroline)molybdenum(0)
;
_space_group_IT_number 14
_symmetry_cell_setting monoclinic
_symmetry_space_group_name_Hall '-P 2ybc'
_symmetry_space_group_name_H-M 'P 1 21/c 1'
_atom_sites_solution_hydrogens geom
_atom_sites_solution_primary direct
_atom_sites_solution_secondary difmap
_audit_creation_method SHELXL-97
_cell_angle_alpha 90.00
_cell_angle_beta 101.142(2)
_cell_angle_gamma 90.00
_cell_formula_units_Z 4
_cell_length_a 9.7031(6)
_cell_length_b 14.5684(10)
_cell_length_c 14.7006(9)
_cell_measurement_reflns_used 2524
_cell_measurement_temperature 296(2)
_cell_measurement_theta_max 24.56
_cell_measurement_theta_min 2.56
_cell_volume 2038.9(2)
_computing_cell_refinement 'SAINT (Bruker, 1999)'
_computing_data_collection 'SMART (Bruker, 1999)'
_computing_data_reduction 'SAINT (Bruker, 1999)'
_computing_molecular_graphics 'ORTEP-3 (Farrugia, 1997)'
_computing_publication_material 'SHELXL97 (Sheldrick, 1997)'
_computing_structure_refinement 'SHELXL97 (Sheldrick, 1997)'
_computing_structure_solution 'SHELXS97 (Sheldrick, 1997)'
_diffrn_ambient_temperature 296(2)
_diffrn_measured_fraction_theta_full 0.998
_diffrn_measured_fraction_theta_max 0.998
_diffrn_measurement_device_type 'Bruker SMART 1000 CCD'
_diffrn_measurement_method \w
_diffrn_radiation_monochromator graphite
_diffrn_radiation_source 'fine-focus sealed tube'
_diffrn_radiation_type MoK\a
_diffrn_radiation_wavelength 0.71073
_diffrn_reflns_av_R_equivalents 0.0693
_diffrn_reflns_av_sigmaI/netI 0.0762
_diffrn_reflns_limit_h_max 10
_diffrn_reflns_limit_h_min -11
_diffrn_reflns_limit_k_max 17
_diffrn_reflns_limit_k_min -17
_diffrn_reflns_limit_l_max 17
_diffrn_reflns_limit_l_min -11
_diffrn_reflns_number 11958
_diffrn_reflns_theta_full 25.02
_diffrn_reflns_theta_max 25.02
_diffrn_reflns_theta_min 1.99
_diffrn_standards_decay_% 0
_exptl_absorpt_coefficient_mu 0.677
_exptl_absorpt_correction_T_max 0.896
_exptl_absorpt_correction_T_min 0.865
_exptl_absorpt_correction_type multi-scan
_exptl_absorpt_process_details '(SADABS; Bruker, 1999)'
_exptl_crystal_colour green--black
_exptl_crystal_density_diffrn 1.669
_exptl_crystal_density_method 'not measured'
_exptl_crystal_description chunk
_exptl_crystal_F_000 1032
_exptl_crystal_size_max 0.22
_exptl_crystal_size_mid 0.19
_exptl_crystal_size_min 0.17
_refine_diff_density_max 1.578
_refine_diff_density_min -1.122
_refine_ls_extinction_method none
_refine_ls_goodness_of_fit_ref 0.952
_refine_ls_hydrogen_treatment constr
_refine_ls_matrix_type full
_refine_ls_number_parameters 298
_refine_ls_number_reflns 3603
_refine_ls_number_restraints 0
_refine_ls_restrained_S_all 0.952
_refine_ls_R_factor_all 0.0948
_refine_ls_R_factor_gt 0.0542
_refine_ls_shift/su_max 0.001
_refine_ls_shift/su_mean <0.001
_refine_ls_structure_factor_coef Fsqd
_refine_ls_weighting_details 'calc w=1/[\s^2^(Fo^2^)+(0.0827P)^2^] where P=(Fo^2^+2Fc^2^)/3'
_refine_ls_weighting_scheme calc
_refine_ls_wR_factor_gt 0.1256
_refine_ls_wR_factor_ref 0.1414
_reflns_number_gt 2320
_reflns_number_total 3603
_reflns_threshold_expression I>2\s(I)
_cod_data_source_file sj2349.cif
_cod_data_source_block I
_cod_original_sg_symbol_H-M 'P 21/c'
_cod_database_code 2215664
_cod_database_fobs_code 2215664

loop_
_symmetry_equiv_pos_as_xyz
'x, y, z'
'-x, y+1/2, -z+1/2'
'-x, -y, -z'
'x, -y-1/2, z-1/2'

loop_
_atom_site_type_symbol
_atom_site_label
_atom_site_fract_x
_atom_site_fract_y
_atom_site_fract_z
_atom_site_U_iso_or_equiv
_atom_site_adp_type
_atom_site_calc_flag
_atom_site_refinement_flags
_atom_site_occupancy
Mo Mo1 0.75010(5) 0.22662(4) 0.54232(3) 0.03397(19) Uani d . 1
C C1 0.6848(6) 0.1357(5) 0.6200(5) 0.0451(16) Uani d . 1
C C2 0.5790(7) 0.2066(4) 0.4523(4) 0.0416(16) Uani d . 1
O O1 0.6409(5) 0.0837(4) 0.6684(4) 0.0723(16) Uani d . 1
O O2 0.4796(5) 0.1909(4) 0.3943(3) 0.0636(14) Uani d . 1
C C3 1.0121(7) 0.2653(4) 0.7098(4) 0.0450(15) Uani d . 1
H H3 0.9471 0.2952 0.7383 0.054 Uiso calc R 1
C C4 1.1505(8) 0.2633(5) 0.7554(5) 0.0572(19) Uani d . 1
H H4 1.1766 0.2906 0.8133 0.069 Uiso calc R 1
C C5 1.2489(7) 0.2210(5) 0.7151(4) 0.0546(18) Uani d . 1
H H5 1.3426 0.2206 0.7450 0.066 Uiso calc R 1
C C6 1.2089(7) 0.1778(5) 0.6280(4) 0.0456(16) Uani d . 1
C C7 1.0638(6) 0.1824(4) 0.5875(4) 0.0359(14) Uani d . 1
C C8 1.0123(6) 0.1366(4) 0.5012(4) 0.0341(13) Uani d . 1
C C9 1.1081(6) 0.0892(4) 0.4573(4) 0.0393(15) Uani d . 1
C C10 1.2543(7) 0.0900(5) 0.4978(5) 0.0542(19) Uani d . 1
H H10 1.3181 0.0611 0.4675 0.065 Uiso calc R 1
C C11 1.3007(7) 0.1321(5) 0.5797(5) 0.0536(18) Uani d . 1
H H11 1.3963 0.1310 0.6050 0.064 Uiso calc R 1
C C12 1.0530(8) 0.0430(5) 0.3735(4) 0.0508(18) Uani d . 1
H H12 1.1117 0.0122 0.3407 0.061 Uiso calc R 1
C C13 0.9112(7) 0.0450(5) 0.3422(4) 0.0484(17) Uani d . 1
H H13 0.8725 0.0146 0.2876 0.058 Uiso calc R 1
C C14 0.8251(7) 0.0912(4) 0.3903(4) 0.0420(16) Uani d . 1
H H14 0.7290 0.0900 0.3667 0.050 Uiso calc R 1
C C15 0.5923(7) 0.3434(5) 0.6732(4) 0.0455(16) Uani d . 1
H H15 0.5796 0.2874 0.7008 0.055 Uiso calc R 1
C C16 0.5330(7) 0.4205(5) 0.7049(5) 0.0544(19) Uani d . 1
H H16 0.4791 0.4151 0.7505 0.065 Uiso calc R 1
C C17 0.5542(8) 0.5049(6) 0.6686(5) 0.061(2) Uani d . 1
H H17 0.5154 0.5574 0.6895 0.073 Uiso calc R 1
C C18 0.6350(7) 0.5108(5) 0.6000(5) 0.0477(17) Uani d . 1
C C19 0.6890(6) 0.4298(4) 0.5716(4) 0.0392(15) Uani d . 1
C C20 0.7682(6) 0.4315(4) 0.4978(4) 0.0392(15) Uani d . 1
C C21 0.7944(8) 0.5157(5) 0.4583(5) 0.054(2) Uani d . 1
C C22 0.7413(8) 0.5977(5) 0.4908(6) 0.067(2) Uani d . 1
H H22 0.7598 0.6538 0.4655 0.080 Uiso calc R 1
C C23 0.6639(9) 0.5951(5) 0.5583(6) 0.066(2) Uani d . 1
H H23 0.6289 0.6495 0.5778 0.079 Uiso calc R 1
C C24 0.8739(8) 0.5126(6) 0.3866(5) 0.062(2) Uani d . 1
H H24 0.8949 0.5664 0.3582 0.075 Uiso calc R 1
C C25 0.9182(9) 0.4314(6) 0.3605(5) 0.068(2) Uani d . 1
H H25 0.9707 0.4288 0.3139 0.081 Uiso calc R 1
C C26 0.8862(7) 0.3515(5) 0.4027(4) 0.0522(18) Uani d . 1
H H26 0.9175 0.2960 0.3829 0.063 Uiso calc R 1
N N1 0.9670(5) 0.2270(3) 0.6277(3) 0.0366(11) Uani d . 1
N N2 0.8708(5) 0.1393(3) 0.4707(3) 0.0347(12) Uani d . 1
N N3 0.6669(5) 0.3443(4) 0.6053(3) 0.0367(12) Uani d . 1
N N4 0.8127(5) 0.3502(3) 0.4701(3) 0.0373(12) Uani d . 1

loop_
_atom_site_aniso_label
_atom_site_aniso_U_11
_atom_site_aniso_U_22
_atom_site_aniso_U_33
_atom_site_aniso_U_12
_atom_site_aniso_U_13
_atom_site_aniso_U_23
Mo1 0.0355(3) 0.0410(3) 0.0249(3) 0.0045(3) 0.00437(18) 0.0041(2)
C1 0.032(4) 0.049(4) 0.052(4) 0.011(3) 0.004(3) 0.009(3)
C2 0.043(4) 0.045(4) 0.038(4) 0.011(3) 0.010(3) 0.005(3)
O1 0.060(4) 0.083(4) 0.079(4) 0.002(3) 0.026(3) 0.039(3)
O2 0.045(3) 0.094(4) 0.044(3) 0.007(3) -0.010(2) -0.006(3)
C3 0.054(4) 0.051(4) 0.030(3) -0.003(3) 0.010(3) 0.002(3)
C4 0.066(5) 0.067(5) 0.032(4) -0.004(4) -0.007(3) -0.003(3)
C5 0.047(4) 0.068(5) 0.042(4) -0.007(4) -0.010(3) 0.007(3)
C6 0.040(4) 0.056(4) 0.038(4) -0.002(3) -0.001(3) 0.009(3)
C7 0.037(4) 0.038(3) 0.032(3) -0.002(3) 0.007(3) 0.007(3)
C8 0.043(4) 0.033(3) 0.026(3) -0.001(3) 0.007(3) 0.006(2)
C9 0.039(4) 0.043(4) 0.037(4) 0.002(3) 0.011(3) 0.008(3)
C10 0.044(4) 0.061(5) 0.062(5) 0.006(3) 0.020(3) 0.002(4)
C11 0.032(4) 0.071(5) 0.057(5) 0.003(3) 0.005(3) 0.006(4)
C12 0.066(5) 0.055(4) 0.035(4) 0.014(4) 0.018(3) 0.008(3)
C13 0.057(5) 0.057(4) 0.027(3) 0.007(4) 0.000(3) -0.006(3)
C14 0.051(4) 0.043(4) 0.027(3) 0.003(3) -0.004(3) 0.001(3)
C15 0.046(4) 0.061(5) 0.030(3) 0.006(3) 0.009(3) 0.003(3)
C16 0.050(4) 0.079(6) 0.034(4) 0.011(4) 0.008(3) -0.014(3)
C17 0.057(5) 0.068(5) 0.051(5) 0.018(4) -0.004(4) -0.021(4)
C18 0.045(4) 0.046(4) 0.044(4) 0.004(3) -0.010(3) -0.007(3)
C19 0.039(4) 0.048(4) 0.025(3) 0.001(3) -0.008(3) -0.002(3)
C20 0.036(4) 0.044(4) 0.033(3) 0.001(3) -0.005(3) 0.008(3)
C21 0.064(5) 0.046(4) 0.041(4) -0.008(3) -0.012(4) 0.012(3)
C22 0.075(6) 0.037(4) 0.075(6) -0.004(4) -0.016(5) 0.013(4)
C23 0.078(6) 0.049(5) 0.059(5) 0.010(4) -0.013(4) -0.017(4)
C24 0.066(5) 0.058(5) 0.057(5) -0.013(4) -0.002(4) 0.031(4)
C25 0.078(6) 0.085(7) 0.043(5) 0.001(5) 0.017(4) 0.024(4)
C26 0.062(5) 0.059(5) 0.037(4) 0.002(4) 0.013(3) 0.009(3)
N1 0.044(3) 0.035(3) 0.029(3) -0.002(3) 0.001(2) 0.003(2)
N2 0.036(3) 0.042(3) 0.024(3) 0.000(2) 0.001(2) 0.004(2)
N3 0.030(3) 0.054(3) 0.024(3) 0.004(2) 0.001(2) 0.002(2)
N4 0.046(3) 0.039(3) 0.026(3) 0.001(2) 0.005(2) 0.005(2)

loop_
_atom_type_symbol
_atom_type_description
_atom_type_scat_dispersion_real
_atom_type_scat_dispersion_imag
_atom_type_scat_source
Mo Mo -1.6832 0.6857 'International Tables Vol C Tables 4.2.6.8 and 6.1.1.4'
O O 0.0106 0.0060 'International Tables Vol C Tables 4.2.6.8 and 6.1.1.4'
N N 0.0061 0.0033 'International Tables Vol C Tables 4.2.6.8 and 6.1.1.4'
C C 0.0033 0.0016 'International Tables Vol C Tables 4.2.6.8 and 6.1.1.4'
H H 0.0000 0.0000 'International Tables Vol C Tables 4.2.6.8 and 6.1.1.4'

loop_
_geom_angle_atom_site_label_1
_geom_angle_atom_site_label_2
_geom_angle_atom_site_label_3
_geom_angle
C1 Mo1 C2 88.0(3)
C1 Mo1 N2 99.0(2)
C2 Mo1 N2 93.0(2)
C1 Mo1 N3 95.6(2)
C2 Mo1 N3 94.0(2)
N2 Mo1 N3 163.99(19)
C1 Mo1 N1 92.9(2)
C2 Mo1 N1 167.4(2)
N2 Mo1 N1 74.43(17)
N3 Mo1 N1 98.39(17)
C1 Mo1 N4 169.5(2)
C2 Mo1 N4 94.2(2)
N2 Mo1 N4 91.20(19)
N3 Mo1 N4 73.97(18)
N1 Mo1 N4 87.24(17)
O1 C1 Mo1 176.7(6)
O2 C2 Mo1 175.7(6)
N1 C3 C4 123.5(6)
N1 C3 H3 118.3
C4 C3 H3 118.3
C5 C4 C3 119.8(6)
C5 C4 H4 120.1
C3 C4 H4 120.1
C4 C5 C6 120.1(6)
C4 C5 H5 119.9
C6 C5 H5 119.9
C11 C6 C5 125.2(6)
C11 C6 C7 118.9(6)
C5 C6 C7 115.9(6)
N1 C7 C6 123.3(5)
N1 C7 C8 116.9(5)
C6 C7 C8 119.8(6)
N2 C8 C9 125.1(5)
N2 C8 C7 115.8(5)
C9 C8 C7 119.0(5)
C8 C9 C12 117.4(6)
C8 C9 C10 119.6(6)
C12 C9 C10 123.0(6)
C11 C10 C9 120.6(7)
C11 C10 H10 119.7
C9 C10 H10 119.7
C10 C11 C6 122.0(6)
C10 C11 H11 119.0
C6 C11 H11 119.0
C13 C12 C9 118.1(6)
C13 C12 H12 121.0
C9 C12 H12 121.0
C12 C13 C14 120.8(6)
C12 C13 H13 119.6
C14 C13 H13 119.6
C13 C14 N2 124.6(6)
C13 C14 H14 117.7
N2 C14 H14 117.7
N3 C15 C16 124.2(7)
N3 C15 H15 117.9
C16 C15 H15 117.9
C17 C16 C15 119.6(7)
C17 C16 H16 120.2
C15 C16 H16 120.2
C16 C17 C18 119.0(7)
C16 C17 H17 120.5
C18 C17 H17 120.5
C19 C18 C17 117.5(7)
C19 C18 C23 119.2(7)
C17 C18 C23 123.3(7)
N3 C19 C18 124.7(7)
N3 C19 C20 115.4(6)
C18 C19 C20 119.8(6)
N4 C20 C21 123.3(7)
N4 C20 C19 117.2(6)
C21 C20 C19 119.4(6)
C20 C21 C22 119.4(8)
C20 C21 C24 116.5(7)
C22 C21 C24 124.1(7)
C23 C22 C21 120.8(7)
C23 C22 H22 119.6
C21 C22 H22 119.6
C22 C23 C18 121.5(7)
C22 C23 H23 119.3
C18 C23 H23 119.3
C25 C24 C21 119.4(7)
C25 C24 H24 120.3
C21 C24 H24 120.3
C24 C25 C26 120.1(8)
C24 C25 H25 119.9
C26 C25 H25 119.9
N4 C26 C25 123.2(7)
N4 C26 H26 118.4
C25 C26 H26 118.4
C3 N1 C7 117.4(5)
C3 N1 Mo1 128.5(4)
C7 N1 Mo1 114.1(3)
C8 N2 C14 114.0(5)
C8 N2 Mo1 118.0(4)
C14 N2 Mo1 127.7(4)
C15 N3 C19 114.9(6)
C15 N3 Mo1 127.3(5)
C19 N3 Mo1 117.7(4)
C26 N4 C20 117.5(6)
C26 N4 Mo1 126.9(4)
C20 N4 Mo1 115.6(4)

loop_
_geom_bond_atom_site_label_1
_geom_bond_atom_site_label_2
_geom_bond_distance
_geom_bond_publ_flag
Mo1 C1 1.933(7) y
Mo1 C2 1.935(6) y
Mo1 N2 2.139(5) y
Mo1 N3 2.177(5) y
Mo1 N1 2.232(5) y
Mo1 N4 2.233(5) y
C1 O1 1.174(8) ?
C2 O2 1.180(7) ?
C3 N1 1.326(7) ?
C3 C4 1.380(9) ?
C3 H3 0.9300 ?
C4 C5 1.364(9) ?
C4 H4 0.9300 ?
C5 C6 1.412(9) ?
C5 H5 0.9300 ?
C6 C11 1.410(9) ?
C6 C7 1.420(8) ?
C7 N1 1.367(7) ?
C7 C8 1.434(8) ?
C8 N2 1.360(7) ?
C8 C9 1.411(8) ?
C9 C12 1.415(9) ?
C9 C10 1.429(8) ?
C10 C11 1.348(10) ?
C10 H10 0.9300 ?
C11 H11 0.9300 ?
C12 C13 1.364(9) ?
C12 H12 0.9300 ?
C13 C14 1.371(9) ?
C13 H13 0.9300 ?
C14 N2 1.372(7) ?
C14 H14 0.9300 ?
C15 N3 1.343(7) ?
C15 C16 1.382(9) ?
C15 H15 0.9300 ?
C16 C17 1.371(10) ?
C16 H16 0.9300 ?
C17 C18 1.396(10) ?
C17 H17 0.9300 ?
C18 C19 1.388(9) ?
C18 C23 1.423(10) ?
C19 N3 1.372(7) ?
C19 C20 1.446(9) ?
C20 N4 1.350(8) ?
C20 C21 1.401(9) ?
C21 C22 1.419(11) ?
C21 C24 1.421(11) ?
C22 C23 1.355(11) ?
C22 H22 0.9300 ?
C23 H23 0.9300 ?
C24 C25 1.340(10) ?
C24 H24 0.9300 ?
C25 C26 1.382(9) ?
C25 H25 0.9300 ?
C26 N4 1.329(8) ?
C26 H26 0.9300 ?

loop_
_geom_hbond_atom_site_label_D
_geom_hbond_atom_site_label_H
_geom_hbond_atom_site_label_A
_geom_hbond_site_symmetry_A
_geom_hbond_distance_DH
_geom_hbond_distance_HA
_geom_hbond_distance_DA
_geom_hbond_angle_DHA
C11 H11 O1 1_655 0.93 2.47 3.381(8) 165

loop_
_geom_torsion_atom_site_label_1
_geom_torsion_atom_site_label_2
_geom_torsion_atom_site_label_3
_geom_torsion_atom_site_label_4
_geom_torsion
N1 C3 C4 C5 0.8(11)
C3 C4 C5 C6 -1.3(11)
C4 C5 C6 C11 180.0(7)
C4 C5 C6 C7 0.3(10)
C11 C6 C7 N1 -178.3(6)
C5 C6 C7 N1 1.4(9)
C11 C6 C7 C8 3.3(9)
C5 C6 C7 C8 -177.0(6)
N1 C7 C8 N2 -2.8(8)
C6 C7 C8 N2 175.6(5)
N1 C7 C8 C9 -179.6(5)
C6 C7 C8 C9 -1.2(8)
N2 C8 C9 C12 2.0(9)
C7 C8 C9 C12 178.5(5)
N2 C8 C9 C10 -178.4(6)
C7 C8 C9 C10 -1.9(9)
C8 C9 C10 C11 3.0(10)
C12 C9 C10 C11 -177.5(7)
C9 C10 C11 C6 -0.8(11)
C5 C6 C11 C10 177.9(7)
C7 C6 C11 C10 -2.3(11)
C8 C9 C12 C13 -2.0(9)
C10 C9 C12 C13 178.5(6)
C9 C12 C13 C14 0.7(10)
C12 C13 C14 N2 0.8(10)
N3 C15 C16 C17 -2.7(10)
C15 C16 C17 C18 0.3(10)
C16 C17 C18 C19 0.5(9)
C16 C17 C18 C23 -179.6(6)
C17 C18 C19 N3 0.9(9)
C23 C18 C19 N3 -179.0(5)
C17 C18 C19 C20 177.3(6)
C23 C18 C19 C20 -2.6(8)
N3 C19 C20 N4 -0.4(8)
C18 C19 C20 N4 -177.1(5)
N3 C19 C20 C21 179.2(5)
C18 C19 C20 C21 2.5(8)
N4 C20 C21 C22 178.9(6)
C19 C20 C21 C22 -0.7(9)
N4 C20 C21 C24 -0.9(9)
C19 C20 C21 C24 179.5(6)
C20 C21 C22 C23 -1.1(10)
C24 C21 C22 C23 178.7(7)
C21 C22 C23 C18 1.0(11)
C19 C18 C23 C22 0.9(10)
C17 C18 C23 C22 -179.0(7)
C20 C21 C24 C25 0.4(10)
C22 C21 C24 C25 -179.4(7)
C21 C24 C25 C26 0.3(11)
C24 C25 C26 N4 -0.5(11)
C4 C3 N1 C7 0.8(9)
C4 C3 N1 Mo1 -178.1(5)
C6 C7 N1 C3 -1.9(9)
C8 C7 N1 C3 176.5(5)
C6 C7 N1 Mo1 177.2(5)
C8 C7 N1 Mo1 -4.4(6)
C1 Mo1 N1 C3 -75.8(5)
C2 Mo1 N1 C3 -169.4(9)
N2 Mo1 N1 C3 -174.3(5)
N3 Mo1 N1 C3 20.4(5)
N4 Mo1 N1 C3 93.7(5)
C1 Mo1 N1 C7 105.3(4)
C2 Mo1 N1 C7 11.6(12)
N2 Mo1 N1 C7 6.8(4)
N3 Mo1 N1 C7 -158.6(4)
N4 Mo1 N1 C7 -85.3(4)
C9 C8 N2 C14 -0.6(8)
C7 C8 N2 C14 -177.2(5)
C9 C8 N2 Mo1 -174.2(4)
C7 C8 N2 Mo1 9.2(6)
C13 C14 N2 C8 -0.9(9)
C13 C14 N2 Mo1 172.0(5)
C1 Mo1 N2 C8 -99.1(4)
C2 Mo1 N2 C8 172.5(4)
N3 Mo1 N2 C8 56.5(8)
N1 Mo1 N2 C8 -8.6(4)
N4 Mo1 N2 C8 78.2(4)
C1 Mo1 N2 C14 88.3(5)
C2 Mo1 N2 C14 -0.2(5)
N3 Mo1 N2 C14 -116.2(7)
N1 Mo1 N2 C14 178.8(5)
N4 Mo1 N2 C14 -94.4(5)
C16 C15 N3 C19 3.8(8)
C16 C15 N3 Mo1 -174.6(5)
C18 C19 N3 C15 -3.0(8)
C20 C19 N3 C15 -179.5(5)
C18 C19 N3 Mo1 175.6(4)
C20 C19 N3 Mo1 -0.9(6)
C1 Mo1 N3 C15 -2.0(5)
C2 Mo1 N3 C15 86.4(5)
N2 Mo1 N3 C15 -157.7(6)
N1 Mo1 N3 C15 -95.8(5)
N4 Mo1 N3 C15 179.6(5)
C1 Mo1 N3 C19 179.7(4)
C2 Mo1 N3 C19 -92.0(4)
N2 Mo1 N3 C19 23.9(8)
N1 Mo1 N3 C19 85.9(4)
N4 Mo1 N3 C19 1.2(4)
C25 C26 N4 C20 0.0(10)
C25 C26 N4 Mo1 178.8(5)
C21 C20 N4 C26 0.8(9)
C19 C20 N4 C26 -179.7(5)
C21 C20 N4 Mo1 -178.2(4)
C19 C20 N4 Mo1 1.4(6)
C1 Mo1 N4 C26 171.2(11)
C2 Mo1 N4 C26 -87.2(5)
N2 Mo1 N4 C26 5.9(5)
N3 Mo1 N4 C26 179.8(6)
N1 Mo1 N4 C26 80.3(5)
C1 Mo1 N4 C20 -10.0(14)
C2 Mo1 N4 C20 91.6(4)
N2 Mo1 N4 C20 -175.3(4)
N3 Mo1 N4 C20 -1.4(4)
N1 Mo1 N4 C20 -100.9(4)
